data_7247479
loop_
_publ_author_name
'Liu, Mengjia'
'He, Ying'
'Wojtas, Lukasz'
'Shi, Xiaodong'

_publ_section_title
;
 Design and synthesis of covalently tethered &#x201C;isoG-star&#x201D; as
 a recyclable host for selective cesium separation
;
_journal_issue 21
_journal_name_full 'Green Chemistry'
_journal_page_first 8494
_journal_page_last 8499
_journal_paper_doi 10.1039/D3GC02932H
_journal_volume 25
_journal_year 2023
_chemical_formula_moiety 'C19 H17 N5 O2, C H4 O, H2 O'
_chemical_formula_sum 'C20 H23 N5 O4'
_chemical_formula_weight 397.43
_space_group_crystal_system monoclinic
_space_group_IT_number 14
_space_group_name_Hall '-P 2yn'
_space_group_name_H-M_alt 'P 1 21/n 1'
_atom_sites_solution_hydrogens mixed
_audit_creation_date 2023-05-16
_audit_creation_method
;
Olex2 1.5
(compiled 2023.03.06 svn.rbb2c1857 for OlexSys, GUI svn.r6748)
;
_audit_update_record
;
2023-08-06 deposited with the CCDC.	2023-10-03 downloaded from the CCDC.
;
_cell_angle_alpha 90
_cell_angle_beta 104.7380(10)
_cell_angle_gamma 90
_cell_formula_units_Z 4
_cell_length_a 11.4448(3)
_cell_length_b 8.3202(2)
_cell_length_c 20.9237(6)
_cell_measurement_reflns_used 9883
_cell_measurement_temperature 134.68
_cell_measurement_theta_max 79.69
_cell_measurement_theta_min 4.04
_cell_volume 1926.87(9)
_computing_cell_refinement 'SAINT V8.40B (?, 2016)'
_computing_data_reduction 'SAINT V8.40B (?, 2016)'
_computing_molecular_graphics 'Olex2 1.5 (Dolomanov et al., 2009)'
_computing_publication_material 'Olex2 1.5 (Dolomanov et al., 2009)'
_computing_structure_refinement 'XL  (Sheldrick, 2008)'
_diffrn_ambient_temperature 134.68
_diffrn_detector 'Bruker Photon II CMOS detector'
_diffrn_detector_type 'CCD area detector'
_diffrn_measured_fraction_theta_full 0.994
_diffrn_measured_fraction_theta_max 0.975
_diffrn_measurement_device 'three-circle diffractometer'
_diffrn_measurement_device_type 'Bruker D8 Venture Photon-II CMOS'
_diffrn_measurement_method '\f and \w scans'
_diffrn_radiation_monochromator 'mirror optics'
_diffrn_radiation_probe x-ray
_diffrn_radiation_type CuK\a
_diffrn_radiation_wavelength 1.54178
_diffrn_reflns_av_R_equivalents 0.0563
_diffrn_reflns_av_unetI/netI 0.0325
_diffrn_reflns_Laue_measured_fraction_full 0.994
_diffrn_reflns_Laue_measured_fraction_max 0.975
_diffrn_reflns_limit_h_max 13
_diffrn_reflns_limit_h_min -12
_diffrn_reflns_limit_k_max 10
_diffrn_reflns_limit_k_min -10
_diffrn_reflns_limit_l_max 26
_diffrn_reflns_limit_l_min -25
_diffrn_reflns_number 27244
_diffrn_reflns_point_group_measured_fraction_full 0.994
_diffrn_reflns_point_group_measured_fraction_max 0.975
_diffrn_reflns_theta_full 67.679
_diffrn_reflns_theta_max 79.982
_diffrn_reflns_theta_min 4.035
_diffrn_source 'microfocus sealed X-ray tube'
_diffrn_source_current 1.0
_diffrn_source_power 0.05
_diffrn_source_type 'Incoatec I\ms'
_diffrn_source_voltage 50.0
_diffrn_standards_number 0
_exptl_absorpt_coefficient_mu 0.808
_exptl_absorpt_correction_T_max 0.7543
_exptl_absorpt_correction_T_min 0.6342
_exptl_absorpt_correction_type multi-scan
_exptl_absorpt_process_details
;
SADABS-2016/2 (Bruker,2016/2) was used for absorption correction.
wR2(int) was 0.1351 before and 0.0746 after correction.
The Ratio of minimum to maximum transmission is 0.8408.
The \l/2 correction factor is Not present.
;
_exptl_crystal_density_diffrn 1.370
_exptl_crystal_description needle
_exptl_crystal_F_000 840
_exptl_crystal_size_max 0.28
_exptl_crystal_size_mid 0.05
_exptl_crystal_size_min 0.03
_refine_diff_density_max 0.320
_refine_diff_density_min -0.282
_refine_diff_density_rms 0.054
_refine_ls_extinction_method none
_refine_ls_goodness_of_fit_ref 1.046
_refine_ls_hydrogen_treatment mixed
_refine_ls_matrix_type full
_refine_ls_number_parameters 294
_refine_ls_number_reflns 4101
_refine_ls_number_restraints 2
_refine_ls_restrained_S_all 1.047
_refine_ls_R_factor_all 0.0575
_refine_ls_R_factor_gt 0.0491
_refine_ls_shift/su_max 0.000
_refine_ls_shift/su_mean 0.000
_refine_ls_structure_factor_coef Fsqd
_refine_ls_weighting_details 'w=1/[\s^2^(Fo^2^)+(0.0687P)^2^+1.1049P] where P=(Fo^2^+2Fc^2^)/3'
_refine_ls_weighting_scheme calc
_refine_ls_wR_factor_gt 0.1279
_refine_ls_wR_factor_ref 0.1358
_reflns_Friedel_coverage 0.000
_reflns_number_gt 3524
_reflns_number_total 4101
_reflns_threshold_expression 'I > 2\s(I)'
_cod_data_source_file d3gc02932h2.cif
_cod_data_source_block NonPH
_cod_depositor_comments 'Adding full bibliography for 7247479--7247480.cif.'
_cod_database_code 7247479
_shelx_shelxl_version_number 2019/1
_shelx_space_group_comment
;
The symmetry employed for this shelxl refinement is uniquely defined
by the following loop, which should always be used as a source of
symmetry information in preference to the above space-group names.
They are only intended as comments.
;
_shelx_estimated_absorpt_t_max 0.976
_shelx_estimated_absorpt_t_min 0.805
_olex2_refinement_description
;
1. Fixed Uiso
 At 1.2 times of:
  All C(H) groups, All C(H,H) groups, All N(H,H) groups
2. Restrained distances
 H41A-H31
 -2.2 with sigma of 0.02
 H31-O31
 0.85 with sigma of 0.02
3.a Secondary CH2 refined with riding coordinates:
 C18(H18A,H18B), C25(H25A,H25B)
3.b Aromatic/amide H refined with riding coordinates:
 C13(H13), C14(H14), C15(H15), C16(H16), C17(H17), C20(H20), C21(H21),
 C23(H23), C24(H24)
3.c X=CH2 refined with riding coordinates:
 N1(H1A,H1B)
;
_olex2_submission_special_instructions 'No special instructions were received'

loop_
_space_group_symop_operation_xyz
'x, y, z'
'-x+1/2, y+1/2, -z+1/2'
'-x, -y, -z'
'x-1/2, -y-1/2, z-1/2'

loop_
_atom_site_label
_atom_site_type_symbol
_atom_site_fract_x
_atom_site_fract_y
_atom_site_fract_z
_atom_site_U_iso_or_equiv
_atom_site_adp_type
_atom_site_occupancy
_atom_site_site_symmetry_order
_atom_site_calc_flag
_atom_site_refinement_flags_posn
_atom_site_refinement_flags_adp
_atom_site_refinement_flags_occupancy
_atom_site_disorder_assembly
_atom_site_disorder_group
N1 N 0.73357(14) 0.33060(18) 0.52981(7) 0.0286(3) Uani 1 1 d . . . . .
H1A H 0.753215 0.247883 0.508483 0.034 Uiso 1 1 calc R U . . .
H1B H 0.784261 0.411300 0.541337 0.034 Uiso 1 1 calc R U . . .
C2 C 0.62786(15) 0.33362(19) 0.54455(7) 0.0231(3) Uani 1 1 d . . . . .
N3 N 0.54895(13) 0.20956(17) 0.52697(7) 0.0240(3) Uani 1 1 d . . . . .
C4 C 0.43604(15) 0.19797(19) 0.54143(8) 0.0249(3) Uani 1 1 d . . . . .
N5 N 0.39706(13) 0.31637(16) 0.57487(7) 0.0245(3) Uani 1 1 d . . . . .
C6 C 0.47497(15) 0.43879(19) 0.59198(7) 0.0228(3) Uani 1 1 d . . . . .
C7 C 0.58696(15) 0.45788(19) 0.57883(7) 0.0228(3) Uani 1 1 d . . . . .
N8 N 0.63975(13) 0.60140(16) 0.60446(6) 0.0244(3) Uani 1 1 d . . . . .
C9 C 0.56140(15) 0.66836(19) 0.63283(7) 0.0233(3) Uani 1 1 d . . . . .
N10 N 0.45791(13) 0.57416(16) 0.62609(6) 0.0229(3) Uani 1 1 d . . . . .
O11 O 0.37493(12) 0.07483(14) 0.52175(6) 0.0303(3) Uani 1 1 d . . . . .
C12 C 0.58551(15) 0.8237(2) 0.66797(8) 0.0261(3) Uani 1 1 d . . . . .
C13 C 0.65927(17) 0.9334(2) 0.64625(9) 0.0307(4) Uani 1 1 d . . . . .
H13 H 0.685575 0.911182 0.607606 0.037 Uiso 1 1 calc R U . . .
C14 C 0.69445(19) 1.0755(2) 0.68121(10) 0.0352(4) Uani 1 1 d . . . . .
H14 H 0.744516 1.150095 0.666280 0.042 Uiso 1 1 calc R U . . .
C15 C 0.65649(18) 1.1080(2) 0.73767(10) 0.0368(4) Uani 1 1 d . . . . .
H15 H 0.680936 1.204570 0.761539 0.044 Uiso 1 1 calc R U . . .
C16 C 0.58304(18) 1.0000(2) 0.75935(10) 0.0377(4) Uani 1 1 d . . . . .
H16 H 0.556795 1.023226 0.797932 0.045 Uiso 1 1 calc R U . . .
C17 C 0.54736(17) 0.8577(2) 0.72502(9) 0.0327(4) Uani 1 1 d . . . . .
H17 H 0.497217 0.783794 0.740248 0.039 Uiso 1 1 calc R U . . .
C18 C 0.35114(15) 0.6028(2) 0.65011(8) 0.0244(3) Uani 1 1 d . . . . .
H18A H 0.280264 0.553982 0.618881 0.029 Uiso 1 1 calc R U . . .
H18B H 0.336880 0.720030 0.650939 0.029 Uiso 1 1 calc R U . . .
C19 C 0.36136(16) 0.53482(19) 0.71862(8) 0.0253(3) Uani 1 1 d . . . . .
C20 C 0.26779(16) 0.5608(2) 0.74890(9) 0.0291(4) Uani 1 1 d . . . . .
H20 H 0.196842 0.615431 0.725562 0.035 Uiso 1 1 calc R U . . .
C21 C 0.27741(17) 0.5074(2) 0.81315(9) 0.0305(4) Uani 1 1 d . . . . .
H21 H 0.212567 0.524880 0.833053 0.037 Uiso 1 1 calc R U . . .
C22 C 0.38078(16) 0.4290(2) 0.84833(8) 0.0279(4) Uani 1 1 d . . . . .
C23 C 0.47341(17) 0.4011(2) 0.81762(9) 0.0313(4) Uani 1 1 d . . . . .
H23 H 0.544313 0.346156 0.840825 0.038 Uiso 1 1 calc R U . . .
C24 C 0.46304(17) 0.4528(2) 0.75344(9) 0.0315(4) Uani 1 1 d . . . . .
H24 H 0.526670 0.431676 0.733003 0.038 Uiso 1 1 calc R U . . .
C25 C 0.39988(18) 0.3758(2) 0.91937(9) 0.0326(4) Uani 1 1 d . . . . .
H25A H 0.426300 0.262171 0.923040 0.039 Uiso 1 1 calc R U . . .
H25B H 0.465915 0.440672 0.947375 0.039 Uiso 1 1 calc R U . . .
O26 O 0.29667(14) 0.39023(16) 0.94423(7) 0.0353(3) Uani 1 1 d . . . . .
H26 H 0.283(3) 0.493(4) 0.9469(14) 0.060(8) Uiso 1 1 d . . . . .
O31 O 0.15397(13) 0.24023(17) 0.55195(7) 0.0368(3) Uani 1 1 d D . . . .
H31 H 0.2296(18) 0.274(4) 0.5672(12) 0.072(10) Uiso 1 1 d D . . . .
C32 C 0.0783(2) 0.3197(3) 0.58624(13) 0.0466(5) Uani 1 1 d . . . . .
H32A H 0.054(3) 0.434(4) 0.5699(17) 0.078(10) Uiso 1 1 d . . . . .
H32B H 0.115(3) 0.331(4) 0.6399(18) 0.083(11) Uiso 1 1 d . . . . .
H32C H -0.005(3) 0.264(5) 0.5842(18) 0.086(11) Uiso 1 1 d . . . . .
O41 O 0.13629(13) 0.37640(17) 0.42690(7) 0.0353(3) Uani 1 1 d . . . . .
H41A H 0.148(2) 0.321(3) 0.4633(11) 0.045(7) Uiso 1 1 d D . . . .
H41B H 0.204(3) 0.347(4) 0.4137(16) 0.070(9) Uiso 1 1 d . . . . .
H3 H 0.570(2) 0.134(3) 0.5061(12) 0.039(6) Uiso 1 1 d . . . . .

loop_
_atom_site_aniso_label
_atom_site_aniso_U_11
_atom_site_aniso_U_22
_atom_site_aniso_U_33
_atom_site_aniso_U_23
_atom_site_aniso_U_13
_atom_site_aniso_U_12
N1 0.0288(8) 0.0276(7) 0.0335(8) -0.0063(6) 0.0156(6) -0.0023(6)
C2 0.0270(8) 0.0233(7) 0.0203(7) 0.0005(6) 0.0081(6) 0.0012(6)
N3 0.0275(7) 0.0226(6) 0.0242(7) -0.0048(5) 0.0107(5) -0.0004(5)
C4 0.0284(8) 0.0243(7) 0.0233(7) -0.0011(6) 0.0090(6) -0.0006(6)
N5 0.0273(7) 0.0234(6) 0.0247(6) -0.0023(5) 0.0100(5) -0.0004(5)
C6 0.0282(8) 0.0221(7) 0.0192(7) 0.0006(6) 0.0082(6) 0.0025(6)
C7 0.0265(8) 0.0224(7) 0.0210(7) -0.0004(6) 0.0088(6) 0.0003(6)
N8 0.0292(7) 0.0232(6) 0.0216(6) -0.0014(5) 0.0080(5) -0.0004(5)
C9 0.0281(8) 0.0227(7) 0.0195(7) -0.0010(6) 0.0066(6) 0.0001(6)
N10 0.0272(7) 0.0214(6) 0.0218(6) -0.0013(5) 0.0095(5) 0.0009(5)
O11 0.0317(7) 0.0257(6) 0.0364(7) -0.0092(5) 0.0141(5) -0.0054(5)
C12 0.0283(8) 0.0243(8) 0.0242(8) -0.0023(6) 0.0041(6) 0.0015(6)
C13 0.0373(10) 0.0265(8) 0.0270(8) 0.0002(7) 0.0059(7) -0.0001(7)
C14 0.0402(10) 0.0242(8) 0.0378(10) 0.0010(7) 0.0034(8) -0.0023(7)
C15 0.0358(10) 0.0277(9) 0.0420(10) -0.0107(7) 0.0007(8) 0.0018(7)
C16 0.0372(10) 0.0377(10) 0.0382(10) -0.0146(8) 0.0096(8) 0.0006(8)
C17 0.0338(9) 0.0332(9) 0.0332(9) -0.0083(7) 0.0122(7) -0.0029(7)
C18 0.0247(8) 0.0257(8) 0.0243(8) -0.0021(6) 0.0092(6) 0.0028(6)
C19 0.0306(9) 0.0226(7) 0.0245(8) -0.0013(6) 0.0104(6) -0.0002(6)
C20 0.0289(9) 0.0317(8) 0.0284(8) -0.0003(7) 0.0105(7) 0.0027(7)
C21 0.0319(9) 0.0332(9) 0.0306(8) -0.0008(7) 0.0155(7) 0.0006(7)
C22 0.0332(9) 0.0263(8) 0.0265(8) -0.0007(6) 0.0117(7) -0.0035(7)
C23 0.0326(9) 0.0346(9) 0.0284(8) 0.0045(7) 0.0109(7) 0.0069(7)
C24 0.0342(10) 0.0351(9) 0.0297(8) 0.0033(7) 0.0164(7) 0.0070(7)
C25 0.0361(10) 0.0374(9) 0.0275(8) 0.0041(7) 0.0141(7) 0.0003(7)
O26 0.0504(8) 0.0280(6) 0.0361(7) 0.0063(5) 0.0267(6) 0.0080(6)
O31 0.0331(7) 0.0365(7) 0.0425(7) -0.0019(6) 0.0127(6) -0.0015(6)
C32 0.0403(12) 0.0411(11) 0.0625(14) -0.0021(10) 0.0207(10) 0.0046(9)
O41 0.0333(7) 0.0374(7) 0.0374(7) -0.0017(6) 0.0131(6) -0.0039(5)

loop_
_atom_type_symbol
_atom_type_description
_atom_type_scat_dispersion_real
_atom_type_scat_dispersion_imag
_atom_type_scat_source
C C 0.0181 0.0091 'International Tables Vol C Tables 4.2.6.8 and 6.1.1.4'
H H 0.0000 0.0000 'International Tables Vol C Tables 4.2.6.8 and 6.1.1.4'
N N 0.0311 0.0180 'International Tables Vol C Tables 4.2.6.8 and 6.1.1.4'
O O 0.0492 0.0322 'International Tables Vol C Tables 4.2.6.8 and 6.1.1.4'

loop_
_geom_angle_atom_site_label_1
_geom_angle_atom_site_label_2
_geom_angle_atom_site_label_3
_geom_angle
_geom_angle_site_symmetry_1
_geom_angle_site_symmetry_3
_geom_angle_publ_flag
H1A N1 H1B 120.0 . . ?
C2 N1 H1A 120.0 . . ?
C2 N1 H1B 120.0 . . ?
N1 C2 N3 120.44(15) . . ?
N1 C2 C7 125.20(15) . . ?
N3 C2 C7 114.36(15) . . ?
C2 N3 C4 125.35(14) . . ?
C2 N3 H3 116.8(17) . . ?
C4 N3 H3 117.9(17) . . ?
N5 C4 N3 120.40(15) . . ?
O11 C4 N3 117.00(14) . . ?
O11 C4 N5 122.59(16) . . ?
C6 N5 C4 114.09(14) . . ?
N5 C6 C7 128.27(15) . . ?
N5 C6 N10 126.07(15) . . ?
N10 C6 C7 105.65(14) . . ?
C6 C7 C2 117.51(15) . . ?
N8 C7 C2 131.59(15) . . ?
N8 C7 C6 110.89(14) . . ?
C9 N8 C7 105.03(14) . . ?
N8 C9 N10 111.95(14) . . ?
N8 C9 C12 122.10(15) . . ?
N10 C9 C12 125.95(15) . . ?
C6 N10 C9 106.47(13) . . ?
C6 N10 C18 123.83(14) . . ?
C9 N10 C18 129.68(13) . . ?
C13 C12 C9 117.50(15) . . ?
C13 C12 C17 119.43(16) . . ?
C17 C12 C9 122.78(16) . . ?
C12 C13 H13 120.0 . . ?
C14 C13 C12 120.09(17) . . ?
C14 C13 H13 120.0 . . ?
C13 C14 H14 120.0 . . ?
C15 C14 C13 120.09(18) . . ?
C15 C14 H14 120.0 . . ?
C14 C15 H15 119.9 . . ?
C16 C15 C14 120.11(17) . . ?
C16 C15 H15 119.9 . . ?
C15 C16 H16 119.8 . . ?
C15 C16 C17 120.42(18) . . ?
C17 C16 H16 119.8 . . ?
C12 C17 H17 120.1 . . ?
C16 C17 C12 119.86(18) . . ?
C16 C17 H17 120.1 . . ?
N10 C18 H18A 108.9 . . ?
N10 C18 H18B 108.9 . . ?
N10 C18 C19 113.32(13) . . ?
H18A C18 H18B 107.7 . . ?
C19 C18 H18A 108.9 . . ?
C19 C18 H18B 108.9 . . ?
C20 C19 C18 119.23(15) . . ?
C24 C19 C18 122.20(15) . . ?
C24 C19 C20 118.52(15) . . ?
C19 C20 H20 119.7 . . ?
C19 C20 C21 120.54(17) . . ?
C21 C20 H20 119.7 . . ?
C20 C21 H21 119.7 . . ?
C22 C21 C20 120.62(16) . . ?
C22 C21 H21 119.7 . . ?
C21 C22 C23 118.71(16) . . ?
C21 C22 C25 123.33(16) . . ?
C23 C22 C25 117.94(16) . . ?
C22 C23 H23 119.7 . . ?
C24 C23 C22 120.52(17) . . ?
C24 C23 H23 119.7 . . ?
C19 C24 C23 121.05(16) . . ?
C19 C24 H24 119.5 . . ?
C23 C24 H24 119.5 . . ?
C22 C25 H25A 108.7 . . ?
C22 C25 H25B 108.7 . . ?
H25A C25 H25B 107.6 . . ?
O26 C25 C22 114.34(16) . . ?
O26 C25 H25A 108.7 . . ?
O26 C25 H25B 108.7 . . ?
C25 O26 H26 107(2) . . ?
C32 O31 H31 109(2) . . ?
O31 C32 H32A 114.2(19) . . ?
O31 C32 H32B 115.6(19) . . ?
O31 C32 H32C 116(2) . . ?
H32A C32 H32B 105(3) . . ?
H32A C32 H32C 104(3) . . ?
H32B C32 H32C 101(3) . . ?
H41A O41 H41B 100(3) . . ?

loop_
_geom_bond_atom_site_label_1
_geom_bond_atom_site_label_2
_geom_bond_distance
_geom_bond_site_symmetry_2
_geom_bond_publ_flag
N1 H1A 0.8800 . ?
N1 H1B 0.8800 . ?
N1 C2 1.323(2) . ?
C2 N3 1.359(2) . ?
C2 C7 1.405(2) . ?
N3 C4 1.403(2) . ?
N3 H3 0.84(3) . ?
C4 N5 1.348(2) . ?
C4 O11 1.250(2) . ?
N5 C6 1.341(2) . ?
C6 C7 1.387(2) . ?
C6 N10 1.374(2) . ?
C7 N8 1.383(2) . ?
N8 C9 1.318(2) . ?
C9 N10 1.397(2) . ?
C9 C12 1.478(2) . ?
N10 C18 1.454(2) . ?
C12 C13 1.395(3) . ?
C12 C17 1.400(2) . ?
C13 H13 0.9500 . ?
C13 C14 1.395(3) . ?
C14 H14 0.9500 . ?
C14 C15 1.385(3) . ?
C15 H15 0.9500 . ?
C15 C16 1.383(3) . ?
C16 H16 0.9500 . ?
C16 C17 1.391(3) . ?
C17 H17 0.9500 . ?
C18 H18A 0.9900 . ?
C18 H18B 0.9900 . ?
C18 C19 1.518(2) . ?
C19 C20 1.393(2) . ?
C19 C24 1.385(3) . ?
C20 H20 0.9500 . ?
C20 C21 1.393(2) . ?
C21 H21 0.9500 . ?
C21 C22 1.387(3) . ?
C22 C23 1.392(3) . ?
C22 C25 1.512(2) . ?
C23 H23 0.9500 . ?
C23 C24 1.386(2) . ?
C24 H24 0.9500 . ?
C25 H25A 0.9900 . ?
C25 H25B 0.9900 . ?
C25 O26 1.412(2) . ?
O26 H26 0.87(3) . ?
O31 H31 0.890(18) . ?
O31 C32 1.420(3) . ?
C32 H32A 1.03(4) . ?
C32 H32B 1.10(4) . ?
C32 H32C 1.05(4) . ?
O41 H41A 0.87(2) . ?
O41 H41B 0.92(4) . ?

loop_
_geom_torsion_atom_site_label_1
_geom_torsion_atom_site_label_2
_geom_torsion_atom_site_label_3
_geom_torsion_atom_site_label_4
_geom_torsion
_geom_torsion_site_symmetry_1
_geom_torsion_site_symmetry_2
_geom_torsion_site_symmetry_3
_geom_torsion_site_symmetry_4
_geom_torsion_publ_flag
N1 C2 N3 C4 178.27(15) . . . . ?
N1 C2 C7 C6 -177.92(15) . . . . ?
N1 C2 C7 N8 0.6(3) . . . . ?
C2 N3 C4 N5 0.6(2) . . . . ?
C2 N3 C4 O11 -179.67(15) . . . . ?
C2 C7 N8 C9 -178.49(17) . . . . ?
N3 C2 C7 C6 1.5(2) . . . . ?
N3 C2 C7 N8 -179.94(15) . . . . ?
N3 C4 N5 C6 -0.4(2) . . . . ?
C4 N5 C6 C7 0.9(2) . . . . ?
C4 N5 C6 N10 179.95(15) . . . . ?
N5 C6 C7 C2 -1.5(2) . . . . ?
N5 C6 C7 N8 179.62(15) . . . . ?
N5 C6 N10 C9 -179.99(15) . . . . ?
N5 C6 N10 C18 1.3(2) . . . . ?
C6 C7 N8 C9 0.13(17) . . . . ?
C6 N10 C18 C19 88.34(18) . . . . ?
C7 C2 N3 C4 -1.2(2) . . . . ?
C7 C6 N10 C9 -0.78(16) . . . . ?
C7 C6 N10 C18 -179.52(14) . . . . ?
C7 N8 C9 N10 -0.64(17) . . . . ?
C7 N8 C9 C12 178.43(14) . . . . ?
N8 C9 N10 C6 0.92(18) . . . . ?
N8 C9 N10 C18 179.56(14) . . . . ?
N8 C9 C12 C13 29.7(2) . . . . ?
N8 C9 C12 C17 -144.10(17) . . . . ?
C9 N10 C18 C19 -90.09(19) . . . . ?
C9 C12 C13 C14 -174.00(16) . . . . ?
C9 C12 C17 C16 173.73(17) . . . . ?
N10 C6 C7 C2 179.26(13) . . . . ?
N10 C6 C7 N8 0.43(17) . . . . ?
N10 C9 C12 C13 -151.41(16) . . . . ?
N10 C9 C12 C17 34.8(2) . . . . ?
N10 C18 C19 C20 176.81(15) . . . . ?
N10 C18 C19 C24 -0.6(2) . . . . ?
O11 C4 N5 C6 179.94(15) . . . . ?
C12 C9 N10 C6 -178.11(15) . . . . ?
C12 C9 N10 C18 0.5(3) . . . . ?
C12 C13 C14 C15 0.2(3) . . . . ?
C13 C12 C17 C16 0.1(3) . . . . ?
C13 C14 C15 C16 -0.4(3) . . . . ?
C14 C15 C16 C17 0.4(3) . . . . ?
C15 C16 C17 C12 -0.3(3) . . . . ?
C17 C12 C13 C14 0.0(3) . . . . ?
C18 C19 C20 C21 -176.54(16) . . . . ?
C18 C19 C24 C23 175.74(16) . . . . ?
C19 C20 C21 C22 0.7(3) . . . . ?
C20 C19 C24 C23 -1.7(3) . . . . ?
C20 C21 C22 C23 -1.6(3) . . . . ?
C20 C21 C22 C25 176.62(17) . . . . ?
C21 C22 C23 C24 0.9(3) . . . . ?
C21 C22 C25 O26 9.2(3) . . . . ?
C22 C23 C24 C19 0.8(3) . . . . ?
C23 C22 C25 O26 -172.57(16) . . . . ?
C24 C19 C20 C21 0.9(3) . . . . ?
C25 C22 C23 C24 -177.43(17) . . . . ?
